data_1519746
loop_
_publ_author_name
'Butts, Craig'
'Coles, Simon J.'
'Hursthouse, Michael B.'

_publ_section_title
;
 C12H17F6N2P
;
_journal_name_full 'Crystal Structure Report Archive'
_journal_page_first 965
_journal_year 2004
_chemical_formula_sum 'C12 H17 F6 N2 P'
_chemical_formula_weight 334.25
_space_group_IT_number 14
_symmetry_cell_setting monoclinic
_symmetry_space_group_name_Hall '-P 2yn'
_symmetry_space_group_name_H-M 'P 1 21/n 1'
_atom_sites_solution_hydrogens geom
_atom_sites_solution_primary direct
_atom_sites_solution_secondary difmap
_cell_angle_alpha 90.00
_cell_angle_beta 92.577(4)
_cell_angle_gamma 90.00
_cell_formula_units_Z 4
_cell_length_a 10.8197(5)
_cell_length_b 11.9252(7)
_cell_length_c 11.2662(6)
_cell_measurement_reflns_used 32732
_cell_measurement_temperature 120(2)
_cell_measurement_theta_max 20.6
_cell_measurement_theta_min 1.02
_cell_volume 1452.17(13)
_computing_cell_refinement 'DENZO, COLLECT'
_computing_data_collection
;
'DENZO (Otwinowski and Minor, 1997) & COLLECT (Hooft, 1998) '
;
_computing_data_reduction 'DENZO, COLLECT'
_computing_molecular_graphics 'CAMERON (Watkin, Pearce 1995)'
_computing_publication_material SHELXS-97
_computing_structure_refinement 'SHELXL-97 (Sheldrick, 1997)'
_computing_structure_solution 'SHELXS-97 (Sheldrick, 1997)'
_diffrn_ambient_temperature 120(2)
_diffrn_detector_area_resol_mean 9.091
_diffrn_measured_fraction_theta_full 0.995
_diffrn_measured_fraction_theta_max 0.995
_diffrn_measurement_device_type 'Nonius KappaCCD Area Detector'
_diffrn_measurement_method '\\f and \\w scans to fill Ewald Sphere'
_diffrn_radiation_monochromator graphite
_diffrn_radiation_source 'Nonius FR591 rotating anode'
_diffrn_radiation_type MoK\a
_diffrn_radiation_wavelength 0.71073
_diffrn_reflns_av_R_equivalents 0.0692
_diffrn_reflns_av_sigmaI/netI 0.0242
_diffrn_reflns_limit_h_max 10
_diffrn_reflns_limit_h_min -10
_diffrn_reflns_limit_k_max 11
_diffrn_reflns_limit_k_min -11
_diffrn_reflns_limit_l_max 11
_diffrn_reflns_limit_l_min -11
_diffrn_reflns_number 15921
_diffrn_reflns_theta_full 20.61
_diffrn_reflns_theta_max 20.61
_diffrn_reflns_theta_min 2.49
_exptl_absorpt_coefficient_mu 0.250
_exptl_absorpt_correction_T_max 0.9067
_exptl_absorpt_correction_T_min 0.8646
_exptl_absorpt_correction_type multi-scan
_exptl_absorpt_process_details 'SORTAV (R.H.Blessing, 1995, 1997)'
_exptl_crystal_colour colourless
_exptl_crystal_density_diffrn 1.529
_exptl_crystal_density_method 'not measured'
_exptl_crystal_description block
_exptl_crystal_F_000 688
_exptl_crystal_size_max 0.60
_exptl_crystal_size_mid 0.60
_exptl_crystal_size_min 0.40
_refine_diff_density_max 0.294
_refine_diff_density_min -0.327
_refine_diff_density_rms 0.117
_refine_ls_extinction_coef 0.069(6)
_refine_ls_extinction_expression Fc^*^=kFc[1+0.001xFc^2^\l^3^/sin(2\q)]^-1/4^
_refine_ls_extinction_method SHELXL
_refine_ls_goodness_of_fit_ref 1.280
_refine_ls_hydrogen_treatment constr
_refine_ls_matrix_type full
_refine_ls_number_parameters 194
_refine_ls_number_reflns 1469
_refine_ls_number_restraints 0
_refine_ls_restrained_S_all 1.280
_refine_ls_R_factor_all 0.0408
_refine_ls_R_factor_gt 0.0386
_refine_ls_shift/su_max 0.000
_refine_ls_shift/su_mean 0.000
_refine_ls_structure_factor_coef Fsqd
_refine_ls_weighting_details 'calc w=1/[\s^2^(Fo^2^)+(0.0637P)^2^+0.3214P] where P=(Fo^2^+2Fc^2^)/3'
_refine_ls_weighting_scheme calc
_refine_ls_wR_factor_gt 0.1029
_refine_ls_wR_factor_ref 0.1051
_reflns_number_gt 1366
_reflns_number_total 1469
_reflns_threshold_expression >2\s(I)
_cod_data_source_file eCrystal-965.cif
_cod_data_source_block s92
_cod_depositor_comments
;
Citation :
Butts, Craig and Coles, Simon J. and Hursthouse, Michael B. (2004) 
University of Southampton, Crystal Structure Report Archive. 
(doi:10.5258/ecrystals/965)

More at:
http://ecrystals.chem.soton.ac.uk/965/

The following automatic conversions were performed:

'_symmetry_cell_setting' value 'Monoclinic' changed to 'monoclinic'
according to the built-in table from CIF Core dictionary named
'cif_core.dic' version 2.4.1 from 2010-06-29.

Automatic conversion script
Id: cif_fix_values 3392 2015-05-12 13:50:21Z andrius 
;
_cod_original_sg_symbol_H-M P2(1)/n
_cod_database_code 1519746

loop_
_symmetry_equiv_pos_as_xyz
'x, y, z'
'-x+1/2, y+1/2, -z+1/2'
'-x, -y, -z'
'x-1/2, -y-1/2, z-1/2'

loop_
_atom_site_label
_atom_site_type_symbol
_atom_site_fract_x
_atom_site_fract_y
_atom_site_fract_z
_atom_site_U_iso_or_equiv
_atom_site_adp_type
_atom_site_occupancy
_atom_site_symmetry_multiplicity
_atom_site_calc_flag
_atom_site_refinement_flags
_atom_site_disorder_assembly
_atom_site_disorder_group
C1 C 0.5209(2) -0.11539(19) 0.3808(2) 0.0250(7) Uani 1 1 d . . .
C2 C 0.5770(2) -0.1872(2) 0.4642(2) 0.0316(7) Uani 1 1 d . . .
H2 H 0.6595 -0.2128 0.4579 0.038 Uiso 1 1 calc R . .
C3 C 0.5055(3) -0.2188(2) 0.5564(2) 0.0368(7) Uani 1 1 d . . .
H3 H 0.5405 -0.2670 0.6161 0.044 Uiso 1 1 calc R . .
C4 C 0.3842(3) -0.1829(2) 0.5654(2) 0.0374(8) Uani 1 1 d . . .
H4 H 0.3387 -0.2076 0.6307 0.045 Uiso 1 1 calc R . .
C5 C 0.3280(2) -0.1129(2) 0.4828(2) 0.0324(7) Uani 1 1 d . . .
H5 H 0.2448 -0.0888 0.4888 0.039 Uiso 1 1 calc R . .
C6 C 0.3994(2) -0.0793(2) 0.3902(2) 0.0253(7) Uani 1 1 d . . .
C7 C 0.4751(2) 0.0002(2) 0.2343(2) 0.0299(7) Uani 1 1 d . . .
H7 H 0.4821 0.0446 0.1648 0.036 Uiso 1 1 calc R . .
C8 C 0.6891(2) -0.0746(3) 0.2376(2) 0.0427(8) Uani 1 1 d . . .
H8A H 0.7017 -0.1515 0.2101 0.064 Uiso 1 1 calc R . .
H8B H 0.7501 -0.0572 0.3019 0.064 Uiso 1 1 calc R . .
H8C H 0.6990 -0.0223 0.1716 0.064 Uiso 1 1 calc R . .
C9 C 0.2578(2) 0.0548(2) 0.2737(2) 0.0320(7) Uani 1 1 d . . .
H9A H 0.2749 0.1268 0.2339 0.038 Uiso 1 1 calc R . .
H9B H 0.2212 0.0721 0.3506 0.038 Uiso 1 1 calc R . .
C10 C 0.1652(2) -0.0115(2) 0.1970(2) 0.0304(7) Uani 1 1 d . . .
H10 H 0.1682 -0.0914 0.2240 0.036 Uiso 1 1 calc R . .
C11 C 0.1982(2) -0.0080(2) 0.0670(2) 0.0362(7) Uani 1 1 d . . .
H11A H 0.1926 0.0694 0.0380 0.054 Uiso 1 1 calc R . .
H11B H 0.1406 -0.0553 0.0199 0.054 Uiso 1 1 calc R . .
H11C H 0.2828 -0.0356 0.0596 0.054 Uiso 1 1 calc R . .
C12 C 0.0356(2) 0.0327(3) 0.2134(2) 0.0412(8) Uani 1 1 d . . .
H12A H 0.0149 0.0242 0.2967 0.062 Uiso 1 1 calc R . .
H12B H -0.0236 -0.0098 0.1626 0.062 Uiso 1 1 calc R . .
H12C H 0.0319 0.1121 0.1914 0.062 Uiso 1 1 calc R . .
N1 N 0.56493(18) -0.06369(17) 0.28121(17) 0.0282(6) Uani 1 1 d . . .
N2 N 0.37489(17) -0.00562(16) 0.29630(17) 0.0245(6) Uani 1 1 d . . .
F1 F 0.13814(13) 0.29429(13) 0.60544(12) 0.0414(5) Uani 1 1 d . . .
F2 F 0.08593(15) 0.12230(12) 0.53430(14) 0.0478(5) Uani 1 1 d . . .
F3 F 0.12280(14) 0.26257(12) 0.40713(13) 0.0399(5) Uani 1 1 d . . .
F4 F -0.07174(13) 0.19944(14) 0.42382(13) 0.0451(5) Uani 1 1 d . . .
F5 F -0.01772(14) 0.37099(12) 0.49385(12) 0.0418(5) Uani 1 1 d . . .
F6 F -0.05603(15) 0.23118(14) 0.62175(14) 0.0463(5) Uani 1 1 d . . .
P1 P 0.03324(6) 0.24554(5) 0.51402(6) 0.0310(4) Uani 1 1 d . . .

loop_
_atom_site_aniso_label
_atom_site_aniso_U_11
_atom_site_aniso_U_22
_atom_site_aniso_U_33
_atom_site_aniso_U_23
_atom_site_aniso_U_13
_atom_site_aniso_U_12
C1 0.0296(16) 0.0254(14) 0.0196(15) -0.0044(12) -0.0025(11) -0.0015(12)
C2 0.0333(15) 0.0287(16) 0.0322(16) -0.0051(12) -0.0060(13) 0.0010(12)
C3 0.0448(19) 0.0293(15) 0.0355(17) 0.0047(13) -0.0091(14) -0.0053(14)
C4 0.0441(19) 0.0390(17) 0.0292(16) 0.0055(13) 0.0018(13) -0.0149(14)
C5 0.0296(15) 0.0353(16) 0.0322(16) -0.0045(13) 0.0002(12) -0.0065(12)
C6 0.0297(16) 0.0243(14) 0.0215(15) -0.0040(12) -0.0018(11) -0.0048(12)
C7 0.0363(16) 0.0333(16) 0.0197(14) -0.0009(11) -0.0018(13) 0.0006(13)
C8 0.0316(16) 0.062(2) 0.0345(17) -0.0036(13) 0.0078(12) 0.0043(14)
C9 0.0328(16) 0.0312(17) 0.0316(15) -0.0023(12) -0.0020(13) 0.0078(12)
C10 0.0350(15) 0.0281(15) 0.0276(15) 0.0015(11) -0.0036(12) 0.0018(12)
C11 0.0402(16) 0.0390(16) 0.0287(16) -0.0013(12) -0.0053(12) 0.0032(13)
C12 0.0330(17) 0.0551(18) 0.0351(16) -0.0014(14) -0.0036(12) 0.0046(14)
N1 0.0266(13) 0.0347(13) 0.0233(12) -0.0028(10) 0.0007(10) 0.0015(10)
N2 0.0264(12) 0.0259(12) 0.0210(12) -0.0024(9) -0.0018(10) 0.0004(10)
F1 0.0367(9) 0.0479(10) 0.0389(9) -0.0073(7) -0.0046(7) -0.0005(7)
F2 0.0604(11) 0.0326(10) 0.0503(10) 0.0028(7) 0.0013(8) 0.0062(7)
F3 0.0405(10) 0.0415(10) 0.0387(10) -0.0065(7) 0.0138(7) -0.0043(7)
F4 0.0347(9) 0.0587(11) 0.0417(10) -0.0119(8) -0.0006(7) -0.0066(7)
F5 0.0561(10) 0.0382(10) 0.0313(9) -0.0016(7) 0.0024(7) 0.0147(7)
F6 0.0463(10) 0.0582(11) 0.0355(9) 0.0008(7) 0.0149(8) -0.0062(8)
P1 0.0302(6) 0.0332(6) 0.0298(5) -0.0016(3) 0.0040(4) 0.0008(3)

loop_
_atom_type_symbol
_atom_type_description
_atom_type_scat_dispersion_real
_atom_type_scat_dispersion_imag
_atom_type_scat_source
C C 0.0033 0.0016 'International Tables Vol C Tables 4.2.6.8 and 6.1.1.4'
H H 0.0000 0.0000 'International Tables Vol C Tables 4.2.6.8 and 6.1.1.4'
N N 0.0061 0.0033 'International Tables Vol C Tables 4.2.6.8 and 6.1.1.4'
F F 0.0171 0.0103 'International Tables Vol C Tables 4.2.6.8 and 6.1.1.4'
P P 0.1023 0.0942 'International Tables Vol C Tables 4.2.6.8 and 6.1.1.4'

loop_
_geom_angle_atom_site_label_1
_geom_angle_atom_site_label_2
_geom_angle_atom_site_label_3
_geom_angle
_geom_angle_site_symmetry_1
_geom_angle_site_symmetry_3
N1 C1 C6 106.6(2) . .
N1 C1 C2 131.8(2) . .
C6 C1 C2 121.6(2) . .
C3 C2 C1 115.9(2) . .
C3 C2 H2 122.1 . .
C1 C2 H2 122.1 . .
C2 C3 C4 122.4(3) . .
C2 C3 H3 118.8 . .
C4 C3 H3 118.8 . .
C5 C4 C3 122.0(2) . .
C5 C4 H4 119.0 . .
C3 C4 H4 119.0 . .
C4 C5 C6 116.2(2) . .
C4 C5 H5 121.9 . .
C6 C5 H5 121.9 . .
C5 C6 C1 121.9(2) . .
C5 C6 N2 131.4(2) . .
C1 C6 N2 106.6(2) . .
N2 C7 N1 111.3(2) . .
N2 C7 H7 124.3 . .
N1 C7 H7 124.3 . .
N1 C8 H8A 109.5 . .
N1 C8 H8B 109.5 . .
H8A C8 H8B 109.5 . .
N1 C8 H8C 109.5 . .
H8A C8 H8C 109.5 . .
H8B C8 H8C 109.5 . .
N2 C9 C10 112.66(19) . .
N2 C9 H9A 109.1 . .
C10 C9 H9A 109.1 . .
N2 C9 H9B 109.1 . .
C10 C9 H9B 109.1 . .
H9A C9 H9B 107.8 . .
C12 C10 C9 109.9(2) . .
C12 C10 C11 111.4(2) . .
C9 C10 C11 110.8(2) . .
C12 C10 H10 108.2 . .
C9 C10 H10 108.2 . .
C11 C10 H10 108.2 . .
C10 C11 H11A 109.5 . .
C10 C11 H11B 109.5 . .
H11A C11 H11B 109.5 . .
C10 C11 H11C 109.5 . .
H11A C11 H11C 109.5 . .
H11B C11 H11C 109.5 . .
C10 C12 H12A 109.5 . .
C10 C12 H12B 109.5 . .
H12A C12 H12B 109.5 . .
C10 C12 H12C 109.5 . .
H12A C12 H12C 109.5 . .
H12B C12 H12C 109.5 . .
C7 N1 C1 107.8(2) . .
C7 N1 C8 126.0(2) . .
C1 N1 C8 126.2(2) . .
C7 N2 C6 107.65(19) . .
C7 N2 C9 127.3(2) . .
C6 N2 C9 125.1(2) . .
F4 P1 F2 90.78(9) . .
F4 P1 F3 90.13(8) . .
F2 P1 F3 90.01(8) . .
F4 P1 F6 90.55(8) . .
F2 P1 F6 90.97(9) . .
F3 P1 F6 178.80(9) . .
F4 P1 F1 178.96(8) . .
F2 P1 F1 90.23(9) . .
F3 P1 F1 90.13(8) . .
F6 P1 F1 89.17(8) . .
F4 P1 F5 90.04(9) . .
F2 P1 F5 179.04(9) . .
F3 P1 F5 89.48(8) . .
F6 P1 F5 89.53(8) . .
F1 P1 F5 88.95(8) . .

loop_
_geom_bond_atom_site_label_1
_geom_bond_atom_site_label_2
_geom_bond_distance
_geom_bond_site_symmetry_2
C1 N1 1.384(3) .
C1 C6 1.391(3) .
C1 C2 1.390(3) .
C2 C3 1.374(4) .
C2 H2 0.9500 .
C3 C4 1.389(4) .
C3 H3 0.9500 .
C4 C5 1.372(4) .
C4 H4 0.9500 .
C5 C6 1.385(3) .
C5 H5 0.9500 .
C6 N2 1.392(3) .
C7 N2 1.318(3) .
C7 N1 1.326(3) .
C7 H7 0.9500 .
C8 N1 1.457(3) .
C8 H8A 0.9800 .
C8 H8B 0.9800 .
C8 H8C 0.9800 .
C9 N2 1.470(3) .
C9 C10 1.517(4) .
C9 H9A 0.9900 .
C9 H9B 0.9900 .
C10 C12 1.517(4) .
C10 C11 1.524(3) .
C10 H10 1.0000 .
C11 H11A 0.9800 .
C11 H11B 0.9800 .
C11 H11C 0.9800 .
C12 H12A 0.9800 .
C12 H12B 0.9800 .
C12 H12C 0.9800 .
F1 P1 1.6068(15) .
F2 P1 1.5891(16) .
F3 P1 1.5923(15) .
F4 P1 1.5879(16) .
F5 P1 1.6070(15) .
F6 P1 1.5940(16) .
